data_4021748
loop_
_publ_author_name
'Arkasish Bandyopadhyay'
'Babu Varghese'
'Sethuraman Sankararaman'

_publ_section_title
;
 Synthesis of 1,4-Cyclohexadiene-Based Acetylenic Macrocycles
 with Cadiot-Chodkiewicz Coupling.
 Structure of a Tub-Shaped Tetrameric Container
;
_journal_name_full 'Journal of Organic Chemistry'
_journal_page_first 4544
_journal_page_last 4548
_journal_paper_doi 10.1021/jo0605290
_journal_volume 71
_journal_year 2006
_chemical_formula_sum 'C39 H33 O6'
_chemical_formula_weight 597.65
_chemical_name_systematic
;
 ?
;
_space_group_IT_number 15
_symmetry_cell_setting monoclinic
_symmetry_space_group_name_Hall '-C 2yc'
_symmetry_space_group_name_H-M 'C 1 2/c 1'
_atom_sites_solution_hydrogens geom
_atom_sites_solution_primary direct
_atom_sites_solution_secondary difmap
_audit_creation_method SHELXL-97
_cell_angle_alpha 90.000(10)
_cell_angle_beta 111.751(10)
_cell_angle_gamma 90.000(10)
_cell_formula_units_Z 8
_cell_length_a 14.6298(10)
_cell_length_b 25.9566(10)
_cell_length_c 18.5998(10)
_cell_measurement_reflns_used 25
_cell_measurement_temperature 293(2)
_cell_measurement_theta_max 12
_cell_measurement_theta_min 10
_cell_volume 6560.2(6)
_computing_cell_refinement 'cad4 system programs'
_computing_data_collection 'cad4 system programs'
_computing_data_reduction 'XCAD4 (WINGX)'
_computing_molecular_graphics 'ORTEP32 (WINGX)'
_computing_publication_material 'SHELXL-97 (Sheldrick, 1997)'
_computing_structure_refinement 'SHELXL-97 (Sheldrick, 1997)'
_computing_structure_solution 'SIR92 (WINGX)'
_diffrn_ambient_temperature 293(2)
_diffrn_measured_fraction_theta_full 0.999
_diffrn_measured_fraction_theta_max 0.999
_diffrn_measurement_device_type 'cad4 diffractometer'
_diffrn_measurement_method 'omega twotheta'
_diffrn_radiation_monochromator graphite
_diffrn_radiation_source 'fine-focus sealed tube'
_diffrn_radiation_type CuK\a
_diffrn_radiation_wavelength 1.54180
_diffrn_reflns_av_R_equivalents 0.0000
_diffrn_reflns_av_sigmaI/netI 0.0954
_diffrn_reflns_limit_h_max 16
_diffrn_reflns_limit_h_min -17
_diffrn_reflns_limit_k_max 31
_diffrn_reflns_limit_k_min 0
_diffrn_reflns_limit_l_max 22
_diffrn_reflns_limit_l_min 0
_diffrn_reflns_number 5971
_diffrn_reflns_theta_full 67.97
_diffrn_reflns_theta_max 67.97
_diffrn_reflns_theta_min 3.41
_diffrn_standards_decay_% 0
_diffrn_standards_interval_time '1 hour'
_diffrn_standards_number 2
_exptl_absorpt_coefficient_mu 0.653
_exptl_absorpt_correction_T_max 0.9975
_exptl_absorpt_correction_T_min 0.9400
_exptl_absorpt_correction_type psi-scan
_exptl_absorpt_process_details
;
North A.C.T., Phillips D.C. & Mathews F.S. (1968) Acta. Cryst. A24, 351
Number of psi-scan sets used was   5
Theta correction was applied.
Averaged transmission function was used.
No Fourier smoothing was applied.
;
_exptl_crystal_colour colourless
_exptl_crystal_density_diffrn 1.210
_exptl_crystal_density_method 'not measured'
_exptl_crystal_description prismatic
_exptl_crystal_F_000 2520
_exptl_crystal_size_max 0.3
_exptl_crystal_size_mid 0.3
_exptl_crystal_size_min 0.2
_refine_diff_density_max 1.286
_refine_diff_density_min -0.250
_refine_diff_density_rms 0.142
_refine_ls_extinction_method none
_refine_ls_goodness_of_fit_ref 0.866
_refine_ls_hydrogen_treatment mixed
_refine_ls_matrix_type full
_refine_ls_number_parameters 407
_refine_ls_number_reflns 5971
_refine_ls_number_restraints 0
_refine_ls_restrained_S_all 0.866
_refine_ls_R_factor_all 0.1926
_refine_ls_R_factor_gt 0.1085
_refine_ls_shift/su_max 0.000
_refine_ls_shift/su_mean 0.000
_refine_ls_structure_factor_coef Fsqd
_refine_ls_weighting_details 'calc w=1/[\s^2^(Fo^2^)+(0.1658P)^2^+0.0000P] where P=(Fo^2^+2Fc^2^)/3'
_refine_ls_weighting_scheme calc
_refine_ls_wR_factor_gt 0.2421
_refine_ls_wR_factor_ref 0.2680
_reflns_number_gt 2196
_reflns_number_total 5971
_reflns_threshold_expression >2sigma(I)
_cod_data_source_file jo0605290si20060310_053412.cif
_cod_original_sg_symbol_H-M 'C 2/c'
_cod_depositor_comments
;

2020-12-03
Z value and formula fixed to values more according to usual
chemical conventions.                 miguel
;
_cod_original_formula_sum 'C78 H66 O12'
_cod_original_formula_weight 1195.31
_cod_original_formula_units_Z 4
_cod_database_code 4021748

loop_
_symmetry_equiv_pos_as_xyz
'x, y, z'
'x, -y, z+1/2'
'x+1/2, y+1/2, z'
'x+1/2, -y+1/2, z+1/2'
'-x, -y, -z'
'-x, y, -z-1/2'
'-x+1/2, -y+1/2, -z'
'-x+1/2, y+1/2, -z-1/2'

loop_
_atom_site_label
_atom_site_type_symbol
_atom_site_fract_x
_atom_site_fract_y
_atom_site_fract_z
_atom_site_U_iso_or_equiv
_atom_site_adp_type
_atom_site_occupancy
_atom_site_symmetry_multiplicity
_atom_site_calc_flag
_atom_site_refinement_flags
C1 C 0.6416(3) 0.29391(17) 0.1166(3) 0.0405(13) Uani 1 1 d .
C2 C 0.6353(4) 0.23739(16) 0.1120(3) 0.0366(12) Uani 1 1 d .
C3 C 0.6362(4) 0.19094(18) 0.1134(3) 0.0447(14) Uani 1 1 d .
C4 C 0.6347(4) 0.13804(19) 0.1138(3) 0.0464(13) Uani 1 1 d .
C5 C 0.6338(4) 0.09164(16) 0.1164(3) 0.0395(13) Uani 1 1 d .
C6 C 0.6417(3) 0.03473(16) 0.1244(3) 0.0405(13) Uani 1 1 d .
C7 C 0.6461(4) 0.01240(17) 0.0501(3) 0.0414(12) Uani 1 1 d .
H7 H 0.5944 0.0193 0.0037 0.050 Uiso 1 1 calc R
C8 C 0.7172(4) -0.01525(17) 0.0481(3) 0.0399(12) Uani 1 1 d .
H8 H 0.7115 -0.0300 0.0010 0.048 Uiso 1 1 calc R
C9 C 0.8113(4) -0.02573(16) 0.1182(3) 0.0390(12) Uani 1 1 d .
C10 C 0.8049(3) -0.00521(17) 0.1909(2) 0.0331(10) Uani 1 1 d .
H10 H 0.8575 -0.0111 0.2371 0.040 Uiso 1 1 calc R
C11 C 0.7280(3) 0.02116(14) 0.1933(3) 0.0272(10) Uani 1 1 d .
H11 H 0.7290 0.0316 0.2415 0.033 Uiso 1 1 calc R
C12 C 0.8964(3) -0.00125(16) 0.1062(3) 0.0365(11) Uani 1 1 d .
C13 C 0.9631(4) 0.02117(17) 0.0984(3) 0.0459(13) Uani 1 1 d .
C14 C 1.0426(4) 0.04978(17) 0.0953(3) 0.0437(13) Uani 1 1 d .
C15 C 1.1131(4) 0.07557(16) 0.1013(3) 0.0346(12) Uani 1 1 d .
C16 C 1.1969(3) 0.10902(16) 0.1137(3) 0.0351(11) Uani 1 1 d .
C17 C 1.1865(3) 0.14159(17) 0.0431(3) 0.0352(12) Uani 1 1 d .
H17 H 1.1768 0.1247 -0.0033 0.042 Uiso 1 1 calc R
C18 C 1.1904(4) 0.19068(17) 0.0439(3) 0.0383(12) Uani 1 1 d .
H18 H 1.1866 0.2074 -0.0013 0.046 Uiso 1 1 calc R
C19 C 1.2007(3) 0.22347(15) 0.1138(3) 0.0357(12) Uani 1 1 d .
C20 C 1.2131(3) 0.19154(15) 0.1838(3) 0.0290(11) Uani 1 1 d .
H20 H 1.2217 0.2085 0.2300 0.035 Uiso 1 1 calc R
C21 C 1.2124(3) 0.14115(15) 0.1837(3) 0.0270(11) Uani 1 1 d .
H21 H 1.2222 0.1243 0.2302 0.032 Uiso 1 1 calc R
C22 C 1.1158(4) 0.25798(17) 0.1001(3) 0.0405(13) Uani 1 1 d .
C23 C 1.0452(4) 0.28303(17) 0.0949(3) 0.0395(12) Uani 1 1 d .
C24 C 0.9649(4) 0.31121(19) 0.0947(3) 0.0459(13) Uani 1 1 d .
C25 C 0.8956(3) 0.33277(16) 0.0998(3) 0.0317(10) Uani 1 1 d .
C26 C 0.8067(3) 0.35651(16) 0.1071(3) 0.0406(13) Uani 1 1 d .
C27 C 0.7177(3) 0.34110(19) 0.0389(3) 0.0421(12) Uani 1 1 d .
H27 H 0.7150 0.3510 -0.0099 0.050 Uiso 1 1 calc R
C28 C 0.6457(4) 0.31552(17) 0.0426(3) 0.0433(13) Uani 1 1 d .
H28 H 0.5921 0.3098 -0.0031 0.052 Uiso 1 1 calc R
C29 C 0.7267(3) 0.30996(14) 0.1855(3) 0.0290(11) Uani 1 1 d .
H29 H 0.7275 0.3005 0.2339 0.035 Uiso 1 1 calc R
C30 C 0.8019(3) 0.33701(16) 0.1825(2) 0.0303(9) Uani 1 1 d .
H30 H 0.8538 0.3444 0.2285 0.036 Uiso 1 1 calc R
C31 C 0.5469(4) -0.03198(19) 0.1507(4) 0.071(2) Uani 1 1 d .
H31A H 0.4862 -0.0388 0.1575 0.107 Uiso 1 1 calc R
H31B H 0.6012 -0.0415 0.1968 0.107 Uiso 1 1 calc R
H31C H 0.5493 -0.0516 0.1077 0.107 Uiso 1 1 calc R
C32 C 0.7595(4) -0.10946(19) 0.1303(3) 0.0611(17) Uani 1 1 d .
H32A H 0.7779 -0.1451 0.1333 0.092 Uiso 1 1 calc R
H32B H 0.6998 -0.1042 0.0863 0.092 Uiso 1 1 calc R
H32C H 0.7494 -0.0998 0.1766 0.092 Uiso 1 1 calc R
C33 C 1.3725(4) 0.0941(2) 0.1513(4) 0.073(2) Uani 1 1 d .
H33A H 1.4209 0.0676 0.1593 0.109 Uiso 1 1 calc R
H33B H 1.3858 0.1128 0.1986 0.109 Uiso 1 1 calc R
H33C H 1.3749 0.1173 0.1118 0.109 Uiso 1 1 calc R
C34 C 1.3750(4) 0.2363(2) 0.1521(4) 0.075(2) Uani 1 1 d .
H34A H 1.4247 0.2624 0.1613 0.113 Uiso 1 1 calc R
H34B H 1.3767 0.2136 0.1119 0.113 Uiso 1 1 calc R
H34C H 1.3871 0.2170 0.1987 0.113 Uiso 1 1 calc R
C35 C 0.7482(4) 0.44134(17) 0.1160(3) 0.0574(16) Uani 1 1 d .
H35A H 0.7647 0.4772 0.1175 0.086 Uiso 1 1 calc R
H35B H 0.7379 0.4323 0.1625 0.086 Uiso 1 1 calc R
H35C H 0.6891 0.4348 0.0720 0.086 Uiso 1 1 calc R
C36 C 0.5415(4) 0.36107(17) 0.1323(3) 0.0510(15) Uani 1 1 d .
H36A H 0.4805 0.3686 0.1382 0.076 Uiso 1 1 calc R
H36B H 0.5425 0.3774 0.0863 0.076 Uiso 1 1 calc R
H36C H 0.5952 0.3737 0.1765 0.076 Uiso 1 1 calc R
C37 C 1.0000 0.1145(3) 0.2500 0.060(2) Uani 1 2 d S
H37 H 1.0000 0.0786 0.2500 0.072 Uiso 1 2 calc SR
C38 C 0.9309(4) 0.1396(2) 0.1892(3) 0.0586(16) Uani 1 1 d .
H38 H 0.8855 0.1211 0.1489 0.070 Uiso 1 1 calc R
C39 C 0.9297(5) 0.1933(2) 0.1886(4) 0.0649(17) Uani 1 1 d .
H39 H 0.8831 0.2111 0.1482 0.078 Uiso 1 1 calc R
C40 C 1.0000 0.2199(3) 0.2500 0.062(2) Uani 1 2 d S
H40 H 1.0000 0.2557 0.2500 0.074 Uiso 1 2 calc SR
O1 O 0.8259(2) 0.41143(11) 0.1101(2) 0.0514(10) Uani 1 1 d .
O2 O 0.5509(3) 0.30757(12) 0.1263(2) 0.0552(11) Uani 1 1 d .
O3 O 0.5530(2) 0.02086(12) 0.1361(2) 0.0527(10) Uani 1 1 d .
O4 O 0.8329(3) -0.07981(11) 0.1227(2) 0.0511(10) Uani 1 1 d .
O5 O 1.2764(2) 0.07125(11) 0.1276(2) 0.0460(9) Uani 1 1 d .
O6 O 1.2831(3) 0.25954(12) 0.1296(2) 0.0486(10) Uani 1 1 d .

loop_
_atom_site_aniso_label
_atom_site_aniso_U_11
_atom_site_aniso_U_22
_atom_site_aniso_U_33
_atom_site_aniso_U_23
_atom_site_aniso_U_13
_atom_site_aniso_U_12
C1 0.034(3) 0.022(2) 0.063(4) -0.001(2) 0.014(3) -0.006(2)
C2 0.049(3) 0.020(2) 0.048(3) -0.005(2) 0.027(3) -0.010(2)
C3 0.042(3) 0.029(3) 0.057(4) 0.004(2) 0.010(3) -0.002(2)
C4 0.047(3) 0.038(3) 0.049(4) 0.001(2) 0.012(3) -0.001(2)
C5 0.047(3) 0.012(2) 0.074(4) -0.006(2) 0.038(3) 0.000(2)
C6 0.032(3) 0.020(2) 0.068(4) 0.003(2) 0.018(3) 0.007(2)
C7 0.039(3) 0.032(3) 0.040(3) -0.010(2) -0.001(2) 0.001(2)
C8 0.060(3) 0.033(3) 0.029(3) -0.010(2) 0.018(3) -0.002(2)
C9 0.039(3) 0.017(2) 0.069(4) -0.004(2) 0.031(3) 0.000(2)
C10 0.032(2) 0.031(2) 0.026(2) -0.004(2) -0.001(2) -0.008(2)
C11 0.045(3) 0.0098(19) 0.035(3) -0.0085(18) 0.024(2) -0.0116(19)
C12 0.041(3) 0.021(2) 0.058(3) -0.006(2) 0.030(3) -0.006(2)
C13 0.045(3) 0.029(3) 0.068(4) -0.007(2) 0.024(3) -0.009(2)
C14 0.050(3) 0.033(3) 0.058(4) 0.000(2) 0.031(3) -0.003(2)
C15 0.046(3) 0.020(2) 0.052(3) -0.004(2) 0.035(3) -0.008(2)
C16 0.030(2) 0.022(2) 0.055(3) 0.004(2) 0.019(2) -0.001(2)
C17 0.042(3) 0.038(3) 0.028(3) 0.003(2) 0.015(2) -0.007(2)
C18 0.051(3) 0.034(3) 0.033(3) 0.001(2) 0.019(3) -0.005(2)
C19 0.032(3) 0.018(2) 0.064(4) 0.004(2) 0.026(3) -0.0005(19)
C20 0.043(3) 0.020(2) 0.024(3) -0.0089(18) 0.013(2) -0.007(2)
C21 0.039(3) 0.016(2) 0.032(3) 0.0050(18) 0.020(2) 0.0058(19)
C22 0.049(3) 0.023(2) 0.058(4) 0.002(2) 0.031(3) 0.005(2)
C23 0.038(3) 0.032(3) 0.053(3) 0.008(2) 0.022(3) 0.004(2)
C24 0.038(3) 0.041(3) 0.059(4) 0.005(3) 0.019(3) -0.001(2)
C25 0.035(2) 0.019(2) 0.045(3) 0.000(2) 0.018(2) -0.003(2)
C26 0.034(3) 0.014(2) 0.080(4) 0.001(2) 0.027(3) 0.0019(19)
C27 0.039(3) 0.060(3) 0.019(2) 0.004(2) 0.001(2) 0.001(3)
C28 0.048(3) 0.034(3) 0.036(3) 0.012(2) 0.002(3) 0.001(2)
C29 0.050(3) 0.0077(18) 0.033(3) 0.0037(18) 0.019(2) 0.0068(19)
C30 0.028(2) 0.027(2) 0.032(2) -0.005(2) 0.0067(19) -0.006(2)
C31 0.044(3) 0.045(3) 0.129(6) -0.004(4) 0.037(4) -0.016(3)
C32 0.075(4) 0.038(3) 0.093(5) 0.000(3) 0.057(4) 0.016(3)
C33 0.048(4) 0.043(3) 0.145(7) 0.005(4) 0.057(4) 0.006(3)
C34 0.070(4) 0.038(3) 0.144(7) -0.017(4) 0.071(5) -0.035(3)
C35 0.059(4) 0.022(2) 0.102(5) -0.006(3) 0.044(4) 0.000(3)
C36 0.033(3) 0.033(3) 0.086(5) 0.003(3) 0.021(3) 0.007(2)
C37 0.075(6) 0.053(5) 0.058(6) 0.000 0.031(5) 0.000
C38 0.061(4) 0.063(4) 0.049(4) -0.009(3) 0.017(3) -0.001(3)
C39 0.079(5) 0.056(4) 0.066(5) 0.002(3) 0.034(4) 0.009(3)
C40 0.084(7) 0.040(5) 0.070(6) 0.000 0.037(6) 0.000
O1 0.045(2) 0.0197(16) 0.098(3) 0.0033(17) 0.035(2) -0.0082(15)
O2 0.041(2) 0.0281(19) 0.104(3) 0.0011(19) 0.035(2) 0.0020(15)
O3 0.0356(19) 0.0302(18) 0.097(3) 0.0005(18) 0.030(2) -0.0010(15)
O4 0.061(3) 0.0186(16) 0.090(3) 0.0066(17) 0.047(2) 0.0147(16)
O5 0.037(2) 0.0228(16) 0.083(3) -0.0071(17) 0.028(2) 0.0041(14)
O6 0.047(2) 0.0279(18) 0.063(2) 0.0057(17) 0.0109(19) -0.0225(16)

loop_
_atom_type_symbol
_atom_type_description
_atom_type_scat_dispersion_real
_atom_type_scat_dispersion_imag
_atom_type_scat_source
C C 0.0181 0.0091 'International Tables Vol C Tables 4.2.6.8 and 6.1.1.4'
H H 0.0000 0.0000 'International Tables Vol C Tables 4.2.6.8 and 6.1.1.4'
O O 0.0492 0.0322 'International Tables Vol C Tables 4.2.6.8 and 6.1.1.4'

loop_
_geom_angle_atom_site_label_1
_geom_angle_atom_site_label_2
_geom_angle_atom_site_label_3
_geom_angle
_geom_angle_site_symmetry_1
_geom_angle_site_symmetry_3
O2 C1 C2 102.2(4) . .
O2 C1 C29 109.8(4) . .
C2 C1 C29 110.2(4) . .
O2 C1 C28 111.8(4) . .
C2 C1 C28 110.0(4) . .
C29 C1 C28 112.4(4) . .
C3 C2 C1 175.1(6) . .
C2 C3 C4 178.5(7) . .
C5 C4 C3 178.2(6) . .
C4 C5 C6 175.1(6) . .
O3 C6 C11 109.9(4) . .
O3 C6 C5 102.9(4) . .
C11 C6 C5 109.6(4) . .
O3 C6 C7 112.7(4) . .
C11 C6 C7 112.8(4) . .
C5 C6 C7 108.4(4) . .
C8 C7 C6 123.4(5) . .
C8 C7 H7 118.3 . .
C6 C7 H7 118.3 . .
C7 C8 C9 124.1(4) . .
C7 C8 H8 117.9 . .
C9 C8 H8 117.9 . .
O4 C9 C12 104.4(4) . .
O4 C9 C10 112.5(4) . .
C12 C9 C10 108.8(4) . .
O4 C9 C8 109.5(4) . .
C12 C9 C8 109.6(4) . .
C10 C9 C8 111.8(4) . .
C11 C10 C9 123.6(4) . .
C11 C10 H10 118.2 . .
C9 C10 H10 118.2 . .
C10 C11 C6 123.8(4) . .
C10 C11 H11 118.1 . .
C6 C11 H11 118.1 . .
C13 C12 C9 175.9(5) . .
C12 C13 C14 174.9(6) . .
C15 C14 C13 172.6(6) . .
C14 C15 C16 175.2(5) . .
C15 C16 O5 101.3(3) . .
C15 C16 C21 108.7(4) . .
O5 C16 C21 111.4(4) . .
C15 C16 C17 112.7(4) . .
O5 C16 C17 110.0(4) . .
C21 C16 C17 112.2(4) . .
C18 C17 C16 123.7(5) . .
C18 C17 H17 118.2 . .
C16 C17 H17 118.2 . .
C17 C18 C19 124.2(5) . .
C17 C18 H18 117.9 . .
C19 C18 H18 117.9 . .
O6 C19 C22 103.0(3) . .
O6 C19 C20 110.7(4) . .
C22 C19 C20 108.0(4) . .
O6 C19 C18 110.1(4) . .
C22 C19 C18 112.5(4) . .
C20 C19 C18 112.2(3) . .
C21 C20 C19 123.6(4) . .
C21 C20 H20 118.2 . .
C19 C20 H20 118.2 . .
C20 C21 C16 124.0(4) . .
C20 C21 H21 118.0 . .
C16 C21 H21 118.0 . .
C23 C22 C19 173.1(5) . .
C22 C23 C24 175.7(6) . .
C25 C24 C23 174.1(6) . .
C24 C25 C26 176.4(5) . .
O1 C26 C25 104.3(4) . .
O1 C26 C27 113.0(4) . .
C25 C26 C27 109.1(4) . .
O1 C26 C30' 111.5(4) . .
C25 C26 C30' 106.7(4) . .
C27 C26 C30' 111.7(4) . .
C28 C27 C26 124.9(5) . .
C28 C27 H27 117.5 . .
C26 C27 H27 117.5 . .
C27 C28 C1 124.0(5) . .
C27 C28 H28 118.0 . .
C1 C28 H28 118.0 . .
C30 C29 C1 124.0(4) . .
C30 C29 H29 118.0 . .
C1 C29 H29 118.0 . .
C29 C30 C26 122.7(4) . .
C29 C30 H30 118.7 . .
C26 C30 H30 118.7 . .
O3 C31 H31A 109.5 . .
O3 C31 H31B 109.5 . .
H31A C31 H31B 109.5 . .
O3 C31 H31C 109.5 . .
H31A C31 H31C 109.5 . .
H31B C31 H31C 109.5 . .
O4 C32 H32A 109.5 . .
O4 C32 H32B 109.5 . .
H32A C32 H32B 109.5 . .
O4 C32 H32C 109.5 . .
H32A C32 H32C 109.5 . .
H32B C32 H32C 109.5 . .
O5 C33 H33A 109.5 . .
O5 C33 H33B 109.5 . .
H33A C33 H33B 109.5 . .
O5 C33 H33C 109.5 . .
H33A C33 H33C 109.5 . .
H33B C33 H33C 109.5 . .
O6 C34 H34A 109.5 . .
O6 C34 H34B 109.5 . .
H34A C34 H34B 109.5 . .
O6 C34 H34C 109.5 . .
H34A C34 H34C 109.5 . .
H34B C34 H34C 109.5 . .
O1 C35 H35A 109.5 . .
O1 C35 H35B 109.5 . .
H35A C35 H35B 109.5 . .
O1 C35 H35C 109.5 . .
H35A C35 H35C 109.5 . .
H35B C35 H35C 109.5 . .
O2 C36 H36A 109.5 . .
O2 C36 H36B 109.5 . .
H36A C36 H36B 109.5 . .
O2 C36 H36C 109.5 . .
H36A C36 H36C 109.5 . .
H36B C36 H36C 109.5 . .
C38 C37 C38 123.1(8) 6_756 .
C38 C37 H37 118.5 6_756 .
C38 C37 H37 118.5 . .
C37 C38 C39 119.1(7) . .
C37 C38 H38 120.4 . .
C39 C38 H38 120.4 . .
C38 C39 C40 118.8(7) . .
C38 C39 H39 120.6 . .
C40 C39 H39 120.6 . .
C39 C40 C39 121.0(8) . 6_756
C39 C40 H40 119.5 . .
C39 C40 H40 119.5 6_756 .
C35 O1 C26 113.2(3) . .
C36 O2 C1 111.9(4) . .
C31 O3 C6 113.5(4) . .
C32 O4 C9 113.1(3) . .
C33 O5 C16 113.5(3) . .
C34 O6 C19 114.5(3) . .

loop_
_geom_bond_atom_site_label_1
_geom_bond_atom_site_label_2
_geom_bond_distance
_geom_bond_site_symmetry_2
C1 O2 1.448(5) .
C1 C2 1.471(6) .
C1 C29 1.478(6) .
C1 C28 1.507(7) .
C2 C3 1.206(6) .
C3 C4 1.373(6) .
C4 C5 1.206(6) .
C5 C6 1.485(6) .
C6 O3 1.438(5) .
C6 C11 1.470(6) .
C6 C7 1.523(7) .
C7 C8 1.276(6) .
C7 H7 0.9300 .
C8 C9 1.530(7) .
C8 H8 0.9300 .
C9 O4 1.434(5) .
C9 C12 1.486(6) .
C9 C10 1.488(6) .
C10 C11 1.333(6) .
C10 H10 0.9300 .
C11 H11 0.9300 .
C12 C13 1.190(6) .
C13 C14 1.399(6) .
C14 C15 1.199(6) .
C15 C16 1.449(6) .
C16 O5 1.469(5) .
C16 C21 1.491(6) .
C16 C17 1.522(6) .
C17 C18 1.275(6) .
C17 H17 0.9300 .
C18 C19 1.514(6) .
C18 H18 0.9300 .
C19 O6 1.468(5) .
C19 C22 1.475(6) .
C19 C20 1.498(6) .
C20 C21 1.308(5) .
C20 H20 0.9300 .
C21 H21 0.9300 .
C22 C23 1.194(6) .
C23 C24 1.382(6) .
C24 C25 1.192(6) .
C25 C26 1.490(6) .
C26 O1 1.450(5) .
C26 C27 1.496(7) .
C26 C30' 1.518(6) .
C27 C28 1.270(6) .
C27 H27 0.9300 .
C28 H28 0.9300 .
C29 C30 1.323(6) .
C29 H29 0.9300 .
C30 H30 0.9300 .
C31 O3 1.407(5) .
C31 H31A 0.9600 .
C31 H31B 0.9600 .
C31 H31C 0.9600 .
C32 O4 1.370(6) .
C32 H32A 0.9600 .
C32 H32B 0.9600 .
C32 H32C 0.9600 .
C33 O5 1.436(6) .
C33 H33A 0.9600 .
C33 H33B 0.9600 .
C33 H33C 0.9600 .
C34 O6 1.388(6) .
C34 H34A 0.9600 .
C34 H34B 0.9600 .
C34 H34C 0.9600 .
C35 O1 1.414(5) .
C35 H35A 0.9600 .
C35 H35B 0.9600 .
C35 H35C 0.9600 .
C36 O2 1.404(5) .
C36 H36A 0.9600 .
C36 H36B 0.9600 .
C36 H36C 0.9600 .
C37 C38 1.371(7) 6_756
C37 C38 1.371(7) .
C37 H37 0.9300 .
C38 C39 1.393(7) .
C38 H38 0.9300 .
C39 C40 1.403(7) .
C39 H39 0.9300 .
C40 C39 1.403(7) 6_756
C40 H40 0.9300 .

loop_
_geom_torsion_atom_site_label_1
_geom_torsion_atom_site_label_2
_geom_torsion_atom_site_label_3
_geom_torsion_atom_site_label_4
_geom_torsion
_geom_torsion_site_symmetry_1
_geom_torsion_site_symmetry_4
O2 C1 C2 C3 -116(6) . .
C29 C1 C2 C3 1(6) . .
C28 C1 C2 C3 125(6) . .
C1 C2 C3 C4 152(20) . .
C2 C3 C4 C5 -109(27) . .
C3 C4 C5 C6 -59(23) . .
C4 C5 C6 O3 132(6) . .
C4 C5 C6 C11 15(7) . .
C4 C5 C6 C7 -109(6) . .
O3 C6 C7 C8 -125.0(5) . .
C11 C6 C7 C8 0.2(7) . .
C5 C6 C7 C8 121.7(5) . .
C6 C7 C8 C9 -5.7(8) . .
C7 C8 C9 O4 132.4(5) . .
C7 C8 C9 C12 -113.7(5) . .
C7 C8 C9 C10 7.0(6) . .
O4 C9 C10 C11 -126.6(5) . .
C12 C9 C10 C11 118.2(5) . .
C8 C9 C10 C11 -2.9(6) . .
C9 C10 C11 C6 -2.2(7) . .
O3 C6 C11 C10 130.6(4) . .
C5 C6 C11 C10 -117.0(5) . .
C7 C6 C11 C10 3.8(6) . .
O4 C9 C12 C13 -158(8) . .
C10 C9 C12 C13 -38(8) . .
C8 C9 C12 C13 85(8) . .
C9 C12 C13 C14 38(13) . .
C12 C13 C14 C15 15(10) . .
C13 C14 C15 C16 -25(10) . .
C14 C15 C16 O5 123(7) . .
C14 C15 C16 C21 6(7) . .
C14 C15 C16 C17 -119(7) . .
C15 C16 C17 C18 122.9(6) . .
O5 C16 C17 C18 -124.8(5) . .
C21 C16 C17 C18 -0.2(7) . .
C16 C17 C18 C19 -3.1(9) . .
C17 C18 C19 O6 127.8(5) . .
C17 C18 C19 C22 -118.0(6) . .
C17 C18 C19 C20 4.0(7) . .
O6 C19 C20 C21 -125.1(5) . .
C22 C19 C20 C21 122.9(5) . .
C18 C19 C20 C21 -1.6(7) . .
C19 C20 C21 C16 -1.6(8) . .
C15 C16 C21 C20 -122.8(5) . .
O5 C16 C21 C20 126.4(5) . .
C17 C16 C21 C20 2.6(7) . .
O6 C19 C22 C23 -126(5) . .
C20 C19 C22 C23 -9(5) . .
C18 C19 C22 C23 116(5) . .
C19 C22 C23 C24 29(11) . .
C22 C23 C24 C25 -26(11) . .
C23 C24 C25 C26 -40(12) . .
C24 C25 C26 O1 170(8) . .
C24 C25 C26 C27 -69(8) . .
C24 C25 C26 C30 52(8) . .
O1 C26 C27 C28 -125.8(6) . .
C25 C26 C27 C28 118.7(6) . .
C30 C26 C27 C28 0.9(7) . .
C26 C27 C28 C1 -3.8(8) . .
O2 C1 C28 C27 129.4(5) . .
C2 C1 C28 C27 -117.8(6) . .
C29 C1 C28 C27 5.4(7) . .
O2 C1 C29 C30 -129.9(4) . .
C2 C1 C29 C30 118.3(5) . .
C28 C1 C29 C30 -4.7(6) . .
C1 C29 C30 C26 2.5(7) . .
O1 C26 C30 C29 127.3(4) . .
C25 C26 C30 C29 -119.4(4) . .
C27 C26 C30 C29 -0.3(6) . .
C38 C37 C38 C39 -0.3(4) 6_756 .
C37 C38 C39 C40 0.7(8) . .
C38 C39 C40 C39 -0.3(4) . 6_756
C25 C26 O1 C35 179.1(4) . .
C27 C26 O1 C35 60.8(6) . .
C30 C26 O1 C35 -66.1(5) . .
C2 C1 O2 C36 179.8(4) . .
C29 C1 O2 C36 62.8(5) . .
C28 C1 O2 C36 -62.6(6) . .
C11 C6 O3 C31 -59.2(6) . .
C5 C6 O3 C31 -175.9(5) . .
C7 C6 O3 C31 67.6(6) . .
C12 C9 O4 C32 -177.1(4) . .
C10 C9 O4 C32 65.1(6) . .
C8 C9 O4 C32 -59.9(6) . .
C15 C16 O5 C33 -172.9(4) . .
C21 C16 O5 C33 -57.4(5) . .
C17 C16 O5 C33 67.6(5) . .
C22 C19 O6 C34 174.0(4) . .
C20 C19 O6 C34 58.8(5) . .
C18 C19 O6 C34 -65.8(5) . .
